data_4505735
loop_
_publ_author_name
'Shmilovits, Michaela'
'Diskin-Posner, Yael'
'Vinodu, Mikki'
'Goldberg, Israel'

_publ_section_title
;
 Crystal Engineering of &#x201C;Porphyrin Sieves&#x201D; Based on
 Coordination Polymers of Pd- and Pt-tetra(4-carboxyphenyl)porphyrin
;
_journal_issue 5
_journal_name_full 'Crystal Growth &amp; Design'
_journal_page_first 855
_journal_paper_doi 10.1021/cg034071w
_journal_volume 3
_journal_year 2003
_chemical_formula_moiety '(C48 H24 N4 O8 Pt), (Cu2), 12(N H3), 4(H2 O)'
_chemical_formula_sum 'C48 H68 Cu2 N16 O12 Pt'
_chemical_formula_weight 1383.35
_chemical_name_systematic
; 
 ? 
;
_space_group_IT_number 12
_symmetry_cell_setting monoclinic
_symmetry_space_group_name_Hall '-C 2y'
_symmetry_space_group_name_H-M 'C 1 2/m 1'
_atom_sites_solution_hydrogens geom
_atom_sites_solution_primary direct
_atom_sites_solution_secondary difmap
_audit_creation_method SHELXL-97
_cell_angle_alpha 90.00
_cell_angle_beta 106.638(2)
_cell_angle_gamma 90.00
_cell_formula_units_Z 2
_cell_length_a 16.1940(8)
_cell_length_b 35.1320(13)
_cell_length_c 6.6930(3)
_cell_measurement_reflns_used 3214
_cell_measurement_temperature 110(2)
_cell_measurement_theta_max 27.88
_cell_measurement_theta_min 2.18
_cell_volume 3648.4(3)
_computing_cell_refinement Denzo
_computing_data_collection 'Collect, Nonius B.V.'
_computing_data_reduction Denzo
_computing_structure_refinement 'SHELXL-97 (Sheldrick, 1997)'
_computing_structure_solution SIR-97
_diffrn_ambient_temperature 110(2)
_diffrn_detector_area_resol_mean '56 microns'
_diffrn_measured_fraction_theta_full 0.963
_diffrn_measured_fraction_theta_max 0.963
_diffrn_measurement_device_type 'Nonius KappaCCD'
_diffrn_measurement_method '1 deg. Phi scans'
_diffrn_radiation_monochromator graphite
_diffrn_radiation_source 'fine-focus sealed tube'
_diffrn_radiation_type MoK\a
_diffrn_radiation_wavelength 0.71073
_diffrn_reflns_av_R_equivalents 0.0550
_diffrn_reflns_av_sigmaI/netI 0.0769
_diffrn_reflns_limit_h_max 19
_diffrn_reflns_limit_h_min 0
_diffrn_reflns_limit_k_max 46
_diffrn_reflns_limit_k_min 0
_diffrn_reflns_limit_l_max 8
_diffrn_reflns_limit_l_min -8
_diffrn_reflns_number 15555
_diffrn_reflns_theta_full 27.88
_diffrn_reflns_theta_max 27.88
_diffrn_reflns_theta_min 2.18
_exptl_absorpt_coefficient_mu 2.547
_exptl_absorpt_correction_T_max 0.8832
_exptl_absorpt_correction_T_min 0.7848
_exptl_absorpt_correction_type multi-scan
_exptl_absorpt_process_details '(Blessing, 1995)'
_exptl_crystal_colour violet
_exptl_crystal_density_diffrn 1.259
_exptl_crystal_density_method 'not measured'
_exptl_crystal_description prisms
_exptl_crystal_F_000 1400
_exptl_crystal_size_max 0.10
_exptl_crystal_size_mid 0.10
_exptl_crystal_size_min 0.05
_refine_diff_density_max 1.291
_refine_diff_density_min -1.732
_refine_diff_density_rms 0.161
_refine_ls_extinction_method none
_refine_ls_goodness_of_fit_ref 1.024
_refine_ls_hydrogen_treatment mixed
_refine_ls_matrix_type full
_refine_ls_number_parameters 186
_refine_ls_number_reflns 4179
_refine_ls_number_restraints 0
_refine_ls_restrained_S_all 1.024
_refine_ls_R_factor_all 0.0841
_refine_ls_R_factor_gt 0.0581
_refine_ls_shift/su_max 0.036
_refine_ls_shift/su_mean 0.003
_refine_ls_structure_factor_coef Fsqd
_refine_ls_weighting_details 'calc w=1/[\s^2^(Fo^2^)+(0.0986P)^2^+0.0000P] where P=(Fo^2^+2Fc^2^)/3'
_refine_ls_weighting_scheme calc
_refine_ls_wR_factor_gt 0.1443
_refine_ls_wR_factor_ref 0.1582
_reflns_number_gt 3209
_reflns_number_total 4179
_reflns_threshold_expression >2sigma(I)
_cod_data_source_file cg034071wsi20030504_115923.cif
_cod_data_source_block Compound-5
_cod_original_sg_symbol_H-M C2/m
_cod_database_code 4505735

loop_
_symmetry_equiv_pos_as_xyz
'x, y, z'
'-x, y, -z'
'x+1/2, y+1/2, z'
'-x+1/2, y+1/2, -z'
'-x, -y, -z'
'x, -y, z'
'-x+1/2, -y+1/2, -z'
'x+1/2, -y+1/2, z'

loop_
_atom_site_label
_atom_site_type_symbol
_atom_site_fract_x
_atom_site_fract_y
_atom_site_fract_z
_atom_site_U_iso_or_equiv
_atom_site_adp_type
_atom_site_occupancy
_atom_site_symmetry_multiplicity
_atom_site_calc_flag
_atom_site_refinement_flags
Pt Pt 0.0000 0.0000 0.0000 0.03422(19) Uani 1 4 d S
Cu Cu 0.0000 0.25382(3) 0.5000 0.0384(3) Uani 1 2 d S
C1 C 0.0515(3) 0.08063(14) 0.1522(9) 0.0329(12) Uani 1 1 d .
C2 C 0.0315(4) 0.11988(16) 0.0930(10) 0.0425(15) Uani 1 1 d .
H2 H 0.0575 0.1417 0.1695 0.051 Uiso 1 1 calc R
C3 C 0.1881(5) 0.01904(19) 0.5885(12) 0.069(2) Uani 1 1 d .
H3 H 0.2226 0.0350 0.6945 0.082 Uiso 1 1 calc R
C4 C 0.1257(4) 0.03164(17) 0.3961(10) 0.0459(16) Uani 1 1 d .
C5 C 0.1096(4) 0.06931(16) 0.3368(10) 0.0412(14) Uani 1 1 d .
N6 N 0.0000 0.05691(18) 0.0000 0.0337(15) Uani 1 2 d S
N7 N 0.0883(5) 0.0000 0.2827(11) 0.0412(17) Uani 1 2 d S
C8 C 0.1596(4) 0.09968(15) 0.4779(9) 0.0377(14) Uani 1 1 d .
C9 C 0.1424(4) 0.10748(18) 0.6684(10) 0.0436(15) Uani 1 1 d .
H9 H 0.0992 0.0935 0.7075 0.052 Uiso 1 1 calc R
C10 C 0.1882(4) 0.13543(18) 0.7978(10) 0.0426(14) Uani 1 1 d .
H10 H 0.1767 0.1403 0.9269 0.051 Uiso 1 1 calc R
C11 C 0.2510(3) 0.15671(16) 0.7434(9) 0.0368(13) Uani 1 1 d .
C12 C 0.2679(4) 0.14896(19) 0.5533(10) 0.0467(15) Uani 1 1 d .
H12 H 0.3103 0.1632 0.5127 0.056 Uiso 1 1 calc R
C13 C 0.2225(4) 0.12022(18) 0.4240(10) 0.0484(16) Uani 1 1 d .
H13 H 0.2350 0.1147 0.2969 0.058 Uiso 1 1 calc R
C14 C 0.3002(4) 0.18760(17) 0.8859(10) 0.0408(14) Uani 1 1 d .
O15 O 0.3470(4) 0.20934(15) 0.8130(9) 0.0684(15) Uani 1 1 d .
O16 O 0.2934(3) 0.19008(14) 1.0669(7) 0.0506(11) Uani 1 1 d .
N17 N 0.1319(3) 0.25534(15) 0.5821(8) 0.0466(13) Uani 1 1 d .
H17A H 0.1493 0.2664 0.4780 0.070 Uiso 1 1 calc R
H17B H 0.1530 0.2312 0.6035 0.070 Uiso 1 1 calc R
H17C H 0.1520 0.2691 0.7013 0.070 Uiso 1 1 calc R
N18 N -0.0006(4) 0.20903(16) 0.7199(15) 0.089(3) Uani 1 1 d .
H18A H -0.0435 0.2134 0.7802 0.133 Uiso 1 1 calc R
H18B H 0.0510 0.2085 0.8201 0.133 Uiso 1 1 calc R
H18C H -0.0097 0.1863 0.6523 0.133 Uiso 1 1 calc R
N19 N -0.0052(5) 0.3005(3) 0.288(2) 0.142(5) Uani 1 1 d .
H19A H -0.0459 0.2956 0.1654 0.213 Uiso 1 1 calc R
H19B H 0.0471 0.3033 0.2645 0.213 Uiso 1 1 calc R
H19C H -0.0191 0.3222 0.3448 0.213 Uiso 1 1 calc R
O20 O 0.1376(3) 0.21594(14) 0.0958(9) 0.0592(13) Uani 1 1 d .
H20A H 0.1970 0.2022 0.1035 0.071 Uiso 1 1 d R
H20B H 0.1263 0.2423 0.1149 0.071 Uiso 1 1 d R

loop_
_atom_site_aniso_label
_atom_site_aniso_U_11
_atom_site_aniso_U_22
_atom_site_aniso_U_33
_atom_site_aniso_U_23
_atom_site_aniso_U_13
_atom_site_aniso_U_12
Pt 0.0420(3) 0.0218(2) 0.0305(3) 0.000 -0.00313(18) 0.000
Cu 0.0410(6) 0.0284(5) 0.0411(6) 0.000 0.0040(5) 0.000
C1 0.043(3) 0.018(2) 0.034(3) -0.004(2) 0.004(2) -0.003(2)
C2 0.052(4) 0.024(3) 0.042(4) -0.002(2) -0.002(3) -0.003(2)
C3 0.087(5) 0.034(3) 0.051(4) 0.000(3) -0.035(4) -0.004(3)
C4 0.059(4) 0.027(3) 0.034(3) 0.000(2) -0.015(3) -0.003(3)
C5 0.044(3) 0.028(3) 0.041(3) -0.001(3) -0.004(3) -0.002(2)
N6 0.044(4) 0.024(3) 0.026(3) 0.000 -0.002(3) 0.000
N7 0.052(4) 0.022(3) 0.038(4) 0.000 -0.006(3) 0.000
C8 0.046(3) 0.020(3) 0.036(3) -0.002(2) -0.005(2) 0.001(2)
C9 0.048(3) 0.037(3) 0.043(4) -0.005(3) 0.007(3) -0.006(3)
C10 0.049(3) 0.040(3) 0.035(3) -0.009(3) 0.006(3) -0.003(3)
C11 0.036(3) 0.031(3) 0.035(3) -0.003(2) -0.004(2) 0.001(2)
C12 0.053(4) 0.043(4) 0.042(4) -0.011(3) 0.009(3) -0.012(3)
C13 0.067(4) 0.036(3) 0.039(4) -0.011(3) 0.010(3) -0.010(3)
C14 0.045(3) 0.032(3) 0.040(4) -0.010(3) 0.003(3) 0.000(3)
O15 0.094(4) 0.054(3) 0.058(3) -0.028(3) 0.024(3) -0.033(3)
O16 0.052(2) 0.054(3) 0.040(3) -0.018(2) 0.003(2) -0.009(2)
N17 0.056(3) 0.040(3) 0.036(3) -0.010(2) 0.002(2) -0.003(2)
N18 0.046(3) 0.027(3) 0.176(9) 0.023(4) 0.003(4) 0.001(2)
N19 0.073(5) 0.083(7) 0.242(14) 0.035(8) 0.001(7) -0.001(5)
O20 0.050(3) 0.040(3) 0.081(4) -0.022(3) 0.010(2) -0.004(2)

loop_
_atom_type_symbol
_atom_type_description
_atom_type_scat_dispersion_real
_atom_type_scat_dispersion_imag
_atom_type_scat_source
C C 0.0033 0.0016 'International Tables Vol C Tables 4.2.6.8 and 6.1.1.4'
H H 0.0000 0.0000 'International Tables Vol C Tables 4.2.6.8 and 6.1.1.4'
N N 0.0061 0.0033 'International Tables Vol C Tables 4.2.6.8 and 6.1.1.4'
O O 0.0106 0.0060 'International Tables Vol C Tables 4.2.6.8 and 6.1.1.4'
Pt Pt -1.7033 8.3905 'International Tables Vol C Tables 4.2.6.8 and 6.1.1.4'
Cu Cu 0.3201 1.2651 'International Tables Vol C Tables 4.2.6.8 and 6.1.1.4'

loop_
_geom_angle_atom_site_label_1
_geom_angle_atom_site_label_2
_geom_angle_atom_site_label_3
_geom_angle
_geom_angle_site_symmetry_1
_geom_angle_site_symmetry_3
N6 Pt N6 180.0 5 .
N6 Pt N7 90.0 5 .
N6 Pt N7 90.0 . .
N6 Pt N7 90.0 5 5
N6 Pt N7 90.0 . 5
N7 Pt N7 180.0 . 5
N17 Cu N17 177.0(3) 2_556 .
N17 Cu N18 92.5(2) 2_556 2_556
N17 Cu N18 89.6(2) . 2_556
N17 Cu N18 89.6(2) 2_556 .
N17 Cu N18 92.5(2) . .
N18 Cu N18 86.3(5) 2_556 .
N17 Cu N19 87.8(3) 2_556 .
N17 Cu N19 89.9(3) . .
N18 Cu N19 96.5(4) 2_556 .
N18 Cu N19 176.3(4) . .
N17 Cu N19 89.9(3) 2_556 2_556
N17 Cu N19 87.8(3) . 2_556
N18 Cu N19 176.3(4) 2_556 2_556
N18 Cu N19 96.5(4) . 2_556
N19 Cu N19 80.9(7) . 2_556
C5 C1 N6 126.5(5) . .
C5 C1 C2 124.2(5) . .
N6 C1 C2 109.3(5) . .
C2 C2 C1 107.5(3) 2 .
C2 C2 H2 126.3 2 .
C1 C2 H2 126.3 . .
C3 C3 C4 107.6(4) 6 .
C3 C3 H3 126.2 6 .
C4 C3 H3 126.2 . .
N7 C4 C5 126.4(5) . .
N7 C4 C3 108.9(5) . .
C5 C4 C3 124.6(5) . .
C1 C5 C4 123.8(5) . .
C1 C5 C8 117.8(5) . .
C4 C5 C8 118.5(5) . .
C1 N6 C1 106.5(6) 2 .
C1 N6 Pt 126.7(3) 2 .
C1 N6 Pt 126.7(3) . .
C4 N7 C4 106.9(6) . 6
C4 N7 Pt 126.5(3) . .
C4 N7 Pt 126.5(3) 6 .
C13 C8 C9 119.2(5) . .
C13 C8 C5 121.0(6) . .
C9 C8 C5 119.8(6) . .
C10 C9 C8 119.8(6) . .
C10 C9 H9 120.1 . .
C8 C9 H9 120.1 . .
C9 C10 C11 121.4(6) . .
C9 C10 H10 119.3 . .
C11 C10 H10 119.3 . .
C10 C11 C12 118.7(5) . .
C10 C11 C14 120.8(6) . .
C12 C11 C14 120.5(5) . .
C13 C12 C11 119.9(6) . .
C13 C12 H12 120.1 . .
C11 C12 H12 120.1 . .
C8 C13 C12 121.0(6) . .
C8 C13 H13 119.5 . .
C12 C13 H13 119.5 . .
O16 C14 O15 124.0(6) . .
O16 C14 C11 119.0(6) . .
O15 C14 C11 117.0(6) . .
Cu N17 H17A 109.5 . .
Cu N17 H17B 109.5 . .
H17A N17 H17B 109.5 . .
Cu N17 H17C 109.5 . .
H17A N17 H17C 109.5 . .
H17B N17 H17C 109.5 . .
Cu N18 H18A 109.5 . .
Cu N18 H18B 109.5 . .
H18A N18 H18B 109.5 . .
Cu N18 H18C 109.5 . .
H18A N18 H18C 109.5 . .
H18B N18 H18C 109.5 . .
Cu N19 H19A 109.5 . .
Cu N19 H19B 109.5 . .
H19A N19 H19B 109.5 . .
Cu N19 H19C 109.5 . .
H19A N19 H19C 109.5 . .
H19B N19 H19C 109.5 . .
H20A O20 H20B 129.4 . .

loop_
_geom_bond_atom_site_label_1
_geom_bond_atom_site_label_2
_geom_bond_distance
_geom_bond_site_symmetry_2
Pt N6 1.999(6) 5
Pt N6 1.999(6) .
Pt N7 2.019(7) .
Pt N7 2.019(7) 5
Cu N17 2.048(5) 2_556
Cu N17 2.048(5) .
Cu N18 2.157(7) 2_556
Cu N18 2.157(7) .
Cu N19 2.153(10) .
Cu N19 2.153(10) 2_556
C1 C5 1.381(8) .
C1 N6 1.393(6) .
C1 C2 1.446(8) .
C2 C2 1.365(11) 2
C2 H2 0.9500 .
C3 C3 1.338(13) 6
C3 C4 1.460(8) .
C3 H3 0.9500 .
C4 N7 1.384(7) .
C4 C5 1.385(8) .
C5 C8 1.499(7) .
N6 C1 1.393(6) 2
N7 C4 1.384(7) 6
C8 C13 1.377(9) .
C8 C9 1.408(9) .
C9 C10 1.377(8) .
C9 H9 0.9500 .
C10 C11 1.393(9) .
C10 H10 0.9500 .
C11 C12 1.402(9) .
C11 C14 1.512(8) .
C12 C13 1.395(8) .
C12 H12 0.9500 .
C13 H13 0.9500 .
C14 O16 1.250(8) .
C14 O15 1.268(8) .
N17 H17A 0.9100 .
N17 H17B 0.9100 .
N17 H17C 0.9100 .
N18 H18A 0.9100 .
N18 H18B 0.9100 .
N18 H18C 0.9100 .
N19 H19A 0.9100 .
N19 H19B 0.9100 .
N19 H19C 0.9100 .
O20 H20A 1.0644 .
O20 H20B 0.9603 .

loop_
_geom_hbond_atom_site_label_D
_geom_hbond_atom_site_label_H
_geom_hbond_atom_site_label_A
_geom_hbond_distance_DH
_geom_hbond_distance_HA
_geom_hbond_distance_DA
_geom_hbond_angle_DHA
_geom_hbond_site_symmetry_A
N17 H17A O15 0.91 2.14 3.027(8) 164.0 7_556
N17 H17C O16 0.91 2.11 3.005(6) 167.1 7_557
N18 H18A O20 0.91 1.93 2.840(10) 172.9 2_556
N18 H18B O20 0.91 1.99 2.859(9) 159.4 1_556
N19 H19B O15 0.91 1.98 2.852(12) 160.2 7_556
O20 H20A O16 1.06 1.70 2.740(7) 163.8 1_554
O20 H20B O15 0.96 1.78 2.691(7) 156.1 7_556
